data_4306974
loop_
_publ_author_name
'Tung-Wan Ngan'
'Chi-Chiu Ko'
'Nianyong Zhu'
'Vivian Wing-Wah Yam'

_publ_section_title
;
Syntheses, Luminescence Switching, and Electrochemical Studies of
Photochromic Dithienyl-1,10-phenanthroline Zinc(II) Bis(thiolate) Complexes
;
_journal_name_full 'Inorganic Chemistry'
_journal_page_first 1144
_journal_page_last 1152
_journal_paper_doi 10.1021/ic061359c
_journal_volume 46
_journal_year 2007
_chemical_formula_moiety 'C34 H26 N2 S4 Zn'
_chemical_formula_sum 'C34 H26 N2 S4 Zn'
_chemical_formula_weight 656.18
_chemical_name_systematic
;
 ?
;
_space_group_IT_number 14
_symmetry_cell_setting monoclinic
_symmetry_space_group_name_Hall '-P 2ybc'
_symmetry_space_group_name_H-M 'P 1 21/c 1'
_atom_sites_solution_hydrogens geom
_atom_sites_solution_primary direct
_atom_sites_solution_secondary difmap
_audit_creation_method SHELXL-97
_cell_angle_alpha 90.00
_cell_angle_beta 91.28(3)
_cell_angle_gamma 90.00
_cell_formula_units_Z 8
_cell_length_a 25.168(5)
_cell_length_b 14.457(3)
_cell_length_c 17.048(3)
_cell_measurement_reflns_used 0
_cell_measurement_temperature 301(2)
_cell_measurement_theta_max 0
_cell_measurement_theta_min 0
_cell_volume 6201(2)
_computing_cell_refinement scalepack
_computing_data_collection marcontrol
_computing_data_reduction denzo
_computing_molecular_graphics 'Ortep-3 for Windows (Farrugia, 1997)'
_computing_publication_material 'WinGX publication routines (Farrugia, 1999)'
_computing_structure_refinement 'SHELXL-97 (Sheldrick, 1997)'
_computing_structure_solution 'SHELXS-97 (Sheldrick, 1997)'
_diffrn_ambient_temperature 301(2)
_diffrn_measured_fraction_theta_full 0.730
_diffrn_measured_fraction_theta_max 0.730
_diffrn_measurement_device_type 'marresearch IPDS mar300'
_diffrn_measurement_method oscillation
_diffrn_radiation_monochromator graphite
_diffrn_radiation_source 'fine-focus sealed tube'
_diffrn_radiation_type MoK\a
_diffrn_radiation_wavelength 0.71073
_diffrn_reflns_av_R_equivalents 0.0468
_diffrn_reflns_av_sigmaI/netI 0.0939
_diffrn_reflns_limit_h_max 29
_diffrn_reflns_limit_h_min -29
_diffrn_reflns_limit_k_max 16
_diffrn_reflns_limit_k_min -17
_diffrn_reflns_limit_l_max 17
_diffrn_reflns_limit_l_min -18
_diffrn_reflns_number 29036
_diffrn_reflns_theta_full 25.34
_diffrn_reflns_theta_max 25.34
_diffrn_reflns_theta_min 1.62
_exptl_absorpt_coefficient_mu 1.088
_exptl_absorpt_correction_type none
_exptl_crystal_colour yellow
_exptl_crystal_density_diffrn 1.406
_exptl_crystal_density_method 'not measured'
_exptl_crystal_description prism
_exptl_crystal_F_000 2704
_exptl_crystal_size_max 0.6
_exptl_crystal_size_mid 0.3
_exptl_crystal_size_min 0.2
_refine_diff_density_max 0.334
_refine_diff_density_min -0.293
_refine_diff_density_rms 0.069
_refine_ls_extinction_method none
_refine_ls_goodness_of_fit_ref 0.883
_refine_ls_hydrogen_treatment mixed
_refine_ls_matrix_type full
_refine_ls_number_parameters 743
_refine_ls_number_reflns 8288
_refine_ls_number_restraints 0
_refine_ls_restrained_S_all 0.883
_refine_ls_R_factor_all 0.0864
_refine_ls_R_factor_gt 0.0422
_refine_ls_shift/su_max 0.000
_refine_ls_shift/su_mean 0.000
_refine_ls_structure_factor_coef Fsqd
_refine_ls_weighting_details 'calc w=1/[\s^2^(Fo^2^)+(0.0422P)^2^+0.0000P] where P=(Fo^2^+2Fc^2^)/3'
_refine_ls_weighting_scheme calc
_refine_ls_wR_factor_gt 0.0956
_refine_ls_wR_factor_ref 0.1039
_reflns_number_gt 4646
_reflns_number_total 8288
_reflns_threshold_expression >2sigma(I)
_cod_data_source_file ic061359csi20060721_123337.cif
_cod_data_source_block mar1408a
_cod_database_code 4306974

loop_
_symmetry_equiv_pos_as_xyz
'x, y, z'
'-x, y+1/2, -z+1/2'
'-x, -y, -z'
'x, -y-1/2, z-1/2'

loop_
_atom_site_label
_atom_site_type_symbol
_atom_site_fract_x
_atom_site_fract_y
_atom_site_fract_z
_atom_site_U_iso_or_equiv
_atom_site_adp_type
_atom_site_occupancy
_atom_site_symmetry_multiplicity
_atom_site_calc_flag
_atom_site_refinement_flags
_atom_site_disorder_assembly
_atom_site_disorder_group
Zn1 Zn 0.413724(19) 0.12318(3) 0.15698(3) 0.06126(17) Uani 1 1 d . . .
Zn2 Zn -0.081804(19) 0.11896(4) 0.17163(3) 0.06593(18) Uani 1 1 d . . .
S1 S 0.36666(5) 0.24433(8) 0.11058(7) 0.0845(4) Uani 1 1 d . . .
S2 S 0.39057(5) -0.02804(8) 0.14890(6) 0.0701(4) Uani 1 1 d . . .
S3 S 0.67007(5) 0.11964(10) 0.53832(6) 0.0880(4) Uani 1 1 d . . .
S4 S 0.76969(6) 0.09499(17) 0.26217(9) 0.1399(8) Uani 1 1 d . . .
S5 S -0.10200(6) 0.27108(10) 0.16223(11) 0.1232(6) Uani 1 1 d . . .
S6 S -0.13379(5) 0.00503(8) 0.12505(6) 0.0715(4) Uani 1 1 d . . .
S7 S 0.27421(5) 0.09069(10) 0.23168(7) 0.0838(4) Uani 1 1 d . . .
S8 S 0.18235(6) 0.10218(11) 0.54278(7) 0.0992(5) Uani 1 1 d . . .
N1 N 0.44773(13) 0.1510(2) 0.26779(17) 0.0513(9) Uani 1 1 d . . .
N2 N 0.49501(12) 0.1307(2) 0.13102(17) 0.0529(9) Uani 1 1 d . . .
N3 N -0.00196(12) 0.0947(2) 0.14360(18) 0.0555(9) Uani 1 1 d . . .
N4 N -0.04645(14) 0.1011(2) 0.28367(18) 0.0615(10) Uani 1 1 d . . .
C1 C 0.42319(16) 0.1660(3) 0.3346(2) 0.0599(11) Uani 1 1 d . . .
H1 H 0.3862 0.1679 0.3340 0.072 Uiso 1 1 calc R . .
C2 C 0.45058(18) 0.1792(3) 0.4056(2) 0.0626(12) Uani 1 1 d . . .
H2 H 0.4322 0.1910 0.4513 0.075 Uiso 1 1 calc R . .
C3 C 0.50481(18) 0.1745(3) 0.4072(2) 0.0566(11) Uani 1 1 d . . .
H3 H 0.5235 0.1834 0.4543 0.068 Uiso 1 1 calc R . .
C4 C 0.53265(16) 0.1566(3) 0.33840(19) 0.0477(10) Uani 1 1 d . . .
C5 C 0.50132(16) 0.1478(2) 0.2694(2) 0.0438(10) Uani 1 1 d . . .
C6 C 0.52729(16) 0.1376(2) 0.19523(19) 0.0468(10) Uani 1 1 d . . .
C7 C 0.58222(16) 0.1360(3) 0.19295(19) 0.0501(10) Uani 1 1 d . . .
C8 C 0.60471(18) 0.1266(3) 0.1182(2) 0.0679(12) Uani 1 1 d . . .
H8 H 0.6414 0.1243 0.1131 0.081 Uiso 1 1 calc R . .
C9 C 0.5719(2) 0.1209(3) 0.0531(2) 0.0731(13) Uani 1 1 d . . .
H9 H 0.5862 0.1157 0.0034 0.088 Uiso 1 1 calc R . .
C10 C 0.5178(2) 0.1228(3) 0.0617(2) 0.0686(13) Uani 1 1 d . . .
H10 H 0.4961 0.1185 0.0170 0.082 Uiso 1 1 calc R . .
C11 C 0.58968(16) 0.1509(3) 0.33521(19) 0.0488(10) Uani 1 1 d . . .
C12 C 0.61417(16) 0.1416(3) 0.2646(2) 0.0513(10) Uani 1 1 d . . .
C13 C 0.68801(19) 0.2188(4) 0.4920(2) 0.0929(17) Uani 1 1 d . . .
H13 H 0.7141 0.2591 0.5110 0.111 Uiso 1 1 calc R . .
C14 C 0.65993(16) 0.2322(3) 0.4246(2) 0.0659(13) Uani 1 1 d . . .
H14 H 0.6640 0.2831 0.3919 0.079 Uiso 1 1 calc R . .
C15 C 0.62270(16) 0.1578(3) 0.4092(2) 0.0555(11) Uani 1 1 d . . .
C16 C 0.62286(18) 0.0935(3) 0.4660(2) 0.0710(13) Uani 1 1 d . . .
C17 C 0.5914(2) 0.0065(3) 0.4714(2) 0.0952(17) Uani 1 1 d . . .
H17A H 0.5621 0.0159 0.5057 0.143 Uiso 1 1 calc R . .
H17B H 0.6137 -0.0422 0.4917 0.143 Uiso 1 1 calc R . .
H17C H 0.5780 -0.0103 0.4201 0.143 Uiso 1 1 calc R . .
C18 C 0.7544(3) 0.1973(6) 0.2232(3) 0.160(3) Uani 1 1 d . . .
H18 H 0.7796 0.2370 0.2027 0.193 Uiso 1 1 calc R . .
C19 C 0.7018(2) 0.2177(4) 0.2241(3) 0.0967(18) Uani 1 1 d . . .
H19 H 0.6865 0.2725 0.2061 0.116 Uiso 1 1 calc R . .
C20 C 0.6729(2) 0.1398(4) 0.2579(2) 0.0738(14) Uani 1 1 d . . .
C21 C 0.7035(2) 0.0703(5) 0.2813(3) 0.1002(19) Uani 1 1 d . . .
C22 C 0.6898(2) -0.0172(4) 0.3183(3) 0.122(2) Uani 1 1 d . . .
H22A H 0.6936 -0.0113 0.3743 0.183 Uiso 1 1 calc R . .
H22B H 0.7130 -0.0650 0.3003 0.183 Uiso 1 1 calc R . .
H22C H 0.6537 -0.0329 0.3048 0.183 Uiso 1 1 calc R . .
C23 C 0.34122(17) 0.2146(3) 0.0175(2) 0.0649(12) Uani 1 1 d . . .
C24 C 0.3551(2) 0.1375(4) -0.0234(3) 0.0862(15) Uani 1 1 d . . .
H24 H 0.3785 0.0951 -0.0005 0.103 Uiso 1 1 calc R . .
C25 C 0.3347(3) 0.1213(4) -0.0988(3) 0.120(2) Uani 1 1 d . . .
H25 H 0.3442 0.0682 -0.1260 0.144 Uiso 1 1 calc R . .
C26 C 0.3006(3) 0.1845(5) -0.1328(3) 0.127(2) Uani 1 1 d . . .
H26 H 0.2874 0.1752 -0.1835 0.153 Uiso 1 1 calc R . .
C27 C 0.2861(2) 0.2613(5) -0.0913(3) 0.110(2) Uani 1 1 d . . .
H27 H 0.2623 0.3035 -0.1136 0.132 Uiso 1 1 calc R . .
C28 C 0.30623(18) 0.2761(3) -0.0178(3) 0.0854(15) Uani 1 1 d . . .
H28 H 0.2962 0.3288 0.0094 0.103 Uiso 1 1 calc R . .
C29 C 0.44050(18) -0.0714(3) 0.2129(2) 0.0562(11) Uani 1 1 d . . .
C30 C 0.4286(2) -0.0916(3) 0.2905(3) 0.0795(14) Uani 1 1 d . . .
H30 H 0.3941 -0.0835 0.3078 0.095 Uiso 1 1 calc R . .
C31 C 0.4669(3) -0.1228(4) 0.3409(3) 0.120(3) Uani 1 1 d . . .
H31 H 0.4577 -0.1368 0.3921 0.144 Uiso 1 1 calc R . .
C32 C 0.5171(4) -0.1342(4) 0.3201(6) 0.137(4) Uani 1 1 d . . .
H32 H 0.5426 -0.1536 0.3568 0.164 Uiso 1 1 calc R . .
C33 C 0.5310(3) -0.1169(4) 0.2433(5) 0.120(2) Uani 1 1 d . . .
H33 H 0.5658 -0.1256 0.2276 0.144 Uiso 1 1 calc R . .
C34 C 0.4919(2) -0.0862(3) 0.1895(3) 0.0838(15) Uani 1 1 d . . .
H34 H 0.5007 -0.0757 0.1375 0.101 Uiso 1 1 calc R . .
C35 C 0.01898(19) 0.0877(3) 0.0727(2) 0.0653(12) Uani 1 1 d . . .
H35 H -0.0032 0.0943 0.0287 0.078 Uiso 1 1 calc R . .
C36 C 0.07217(19) 0.0711(3) 0.0624(2) 0.0698(13) Uani 1 1 d . . .
H36 H 0.0850 0.0645 0.0120 0.084 Uiso 1 1 calc R . .
C37 C 0.10652(17) 0.0640(3) 0.1260(2) 0.0643(12) Uani 1 1 d . . .
H37 H 0.1425 0.0525 0.1193 0.077 Uiso 1 1 calc R . .
C38 C 0.08581(16) 0.0746(3) 0.2019(2) 0.0523(11) Uani 1 1 d . . .
C39 C 0.03131(16) 0.0874(3) 0.2064(2) 0.0506(10) Uani 1 1 d . . .
C40 C 0.00697(17) 0.0910(3) 0.2826(2) 0.0535(11) Uani 1 1 d . . .
C41 C 0.04006(17) 0.0845(3) 0.3502(2) 0.0588(11) Uani 1 1 d . . .
C42 C 0.01363(19) 0.0911(3) 0.4221(2) 0.0816(15) Uani 1 1 d . . .
H42 H 0.0330 0.0873 0.4690 0.098 Uiso 1 1 calc R . .
C43 C -0.0400(2) 0.1028(4) 0.4234(3) 0.0964(18) Uani 1 1 d . . .
H43 H -0.0570 0.1084 0.4711 0.116 Uiso 1 1 calc R . .
C44 C -0.06943(17) 0.1065(3) 0.3533(3) 0.0805(14) Uani 1 1 d . . .
H44 H -0.1062 0.1129 0.3551 0.097 Uiso 1 1 calc R . .
C45 C 0.11930(16) 0.0698(3) 0.2729(2) 0.0561(11) Uani 1 1 d . . .
C46 C 0.09672(16) 0.0735(3) 0.3445(2) 0.0589(11) Uani 1 1 d . . .
C47 C 0.2588(2) -0.0144(4) 0.2712(3) 0.0945(16) Uani 1 1 d . . .
H47 H 0.2838 -0.0604 0.2820 0.113 Uiso 1 1 calc R . .
C48 C 0.2068(2) -0.0234(3) 0.2851(2) 0.0751(13) Uani 1 1 d . . .
H48 H 0.1914 -0.0766 0.3051 0.090 Uiso 1 1 calc R . .
C49 C 0.17789(19) 0.0598(4) 0.2651(2) 0.0651(12) Uani 1 1 d . . .
C50 C 0.2094(2) 0.1253(4) 0.2363(2) 0.0755(14) Uani 1 1 d . . .
C51 C 0.1953(2) 0.2205(3) 0.2086(3) 0.1037(18) Uani 1 1 d . . .
H51A H 0.1651 0.2175 0.1735 0.156 Uiso 1 1 calc R . .
H51B H 0.2249 0.2467 0.1817 0.156 Uiso 1 1 calc R . .
H51C H 0.1871 0.2586 0.2529 0.156 Uiso 1 1 calc R . .
C52 C 0.1754(2) -0.0133(4) 0.5168(3) 0.0962(17) Uani 1 1 d . . .
H52 H 0.1903 -0.0622 0.5450 0.115 Uiso 1 1 calc R . .
C53 C 0.14617(18) -0.0230(3) 0.4516(2) 0.0791(14) Uani 1 1 d . . .
H53 H 0.1374 -0.0798 0.4293 0.095 Uiso 1 1 calc R . .
C54 C 0.12950(17) 0.0644(4) 0.4192(2) 0.0664(12) Uani 1 1 d . . .
C55 C 0.14522(19) 0.1353(4) 0.4617(3) 0.0828(15) Uani 1 1 d . . .
C56 C 0.1373(2) 0.2365(4) 0.4464(3) 0.130(2) Uani 1 1 d . . .
H56A H 0.1416 0.2488 0.3916 0.195 Uiso 1 1 calc R . .
H56B H 0.1631 0.2713 0.4764 0.195 Uiso 1 1 calc R . .
H56C H 0.1022 0.2542 0.4614 0.195 Uiso 1 1 calc R . .
C57 C -0.0411(3) 0.3136(3) 0.1997(3) 0.0869(16) Uani 1 1 d . . .
C58 C 0.0002(3) 0.3243(4) 0.1485(4) 0.120(2) Uani 1 1 d . . .
H58 H -0.0063 0.3125 0.0955 0.145 Uiso 1 1 calc R . .
C59 C 0.0513(3) 0.3518(5) 0.1722(6) 0.160(3) Uani 1 1 d . . .
H59 H 0.0797 0.3612 0.1392 0.191 Uiso 1 1 calc R . .
C60 C 0.0528(6) 0.3633(9) 0.2561(9) 0.242(11) Uani 1 1 d . . .
H60 H 0.0872 0.3713 0.2760 0.290 Uiso 1 1 calc R . .
C61 C 0.0190(8) 0.3653(11) 0.3090(10) 0.262(11) Uani 1 1 d . . .
H61 H 0.0250 0.3842 0.3605 0.315 Uiso 1 1 calc R . .
C62 C -0.0314(4) 0.3326(4) 0.2754(4) 0.169(4) Uani 1 1 d . . .
H62 H -0.0593 0.3243 0.3097 0.203 Uiso 1 1 calc R . .
C63 C -0.17021(19) 0.0533(4) 0.0450(3) 0.0781(14) Uani 1 1 d . . .
C64 C -0.2171(2) 0.0113(4) 0.0212(3) 0.117(2) Uani 1 1 d . . .
H64 H -0.2302 -0.0386 0.0492 0.140 Uiso 1 1 calc R . .
C65 C -0.2450(3) 0.0439(8) -0.0448(5) 0.167(4) Uani 1 1 d . . .
H65 H -0.2770 0.0161 -0.0594 0.200 Uiso 1 1 calc R . .
C66 C -0.2267(5) 0.1139(8) -0.0874(5) 0.182(6) Uani 1 1 d . . .
H66 H -0.2452 0.1334 -0.1323 0.218 Uiso 1 1 calc R . .
C67 C -0.1815(3) 0.1559(5) -0.0646(4) 0.150(3) Uani 1 1 d . . .
H67 H -0.1693 0.2060 -0.0931 0.180 Uiso 1 1 calc R . .
C68 C -0.1526(2) 0.1258(4) 0.0011(3) 0.1057(19) Uani 1 1 d . . .
H68 H -0.1210 0.1552 0.0153 0.127 Uiso 1 1 calc R . .

loop_
_atom_site_aniso_label
_atom_site_aniso_U_11
_atom_site_aniso_U_22
_atom_site_aniso_U_33
_atom_site_aniso_U_23
_atom_site_aniso_U_13
_atom_site_aniso_U_12
Zn1 0.0567(4) 0.0603(4) 0.0662(3) 0.0040(2) -0.0126(2) -0.0044(3)
Zn2 0.0509(4) 0.0730(4) 0.0733(3) 0.0005(3) -0.0097(2) 0.0082(3)
S1 0.0841(10) 0.0610(9) 0.1067(9) 0.0001(7) -0.0345(7) 0.0046(7)
S2 0.0683(9) 0.0646(8) 0.0766(7) 0.0000(6) -0.0187(6) -0.0110(7)
S3 0.0930(10) 0.1190(12) 0.0512(7) 0.0113(7) -0.0165(6) -0.0036(9)
S4 0.0539(10) 0.263(2) 0.1028(11) 0.0100(12) 0.0074(8) 0.0464(13)
S5 0.0847(12) 0.0750(10) 0.2078(16) 0.0072(10) -0.0399(11) 0.0163(9)
S6 0.0575(8) 0.0854(9) 0.0713(7) -0.0021(6) -0.0066(6) 0.0000(7)
S7 0.0446(8) 0.1161(12) 0.0907(8) -0.0116(8) 0.0021(6) -0.0107(8)
S8 0.0820(10) 0.1444(14) 0.0701(8) -0.0164(8) -0.0215(7) -0.0129(9)
N1 0.047(3) 0.051(2) 0.057(2) 0.0025(15) 0.0063(17) -0.0020(18)
N2 0.059(2) 0.053(2) 0.047(2) 0.0018(15) -0.0037(17) -0.0029(18)
N3 0.049(2) 0.062(2) 0.055(2) -0.0017(16) -0.0073(18) 0.0031(18)
N4 0.042(2) 0.080(3) 0.062(2) -0.0018(17) 0.0018(18) 0.004(2)
C1 0.043(3) 0.060(3) 0.077(3) 0.003(2) 0.009(3) 0.000(2)
C2 0.060(3) 0.070(3) 0.059(3) -0.002(2) 0.016(2) 0.007(3)
C3 0.063(3) 0.063(3) 0.044(2) -0.0026(19) 0.006(2) 0.000(3)
C4 0.050(3) 0.049(3) 0.045(2) -0.0028(17) 0.004(2) 0.001(2)
C5 0.044(3) 0.040(3) 0.048(2) 0.0031(17) 0.004(2) -0.003(2)
C6 0.053(3) 0.045(3) 0.043(2) 0.0013(17) -0.002(2) -0.002(2)
C7 0.052(3) 0.056(3) 0.043(2) -0.0027(18) 0.004(2) 0.001(2)
C8 0.066(3) 0.083(4) 0.055(3) -0.003(2) 0.009(2) 0.002(3)
C9 0.083(4) 0.094(4) 0.042(3) -0.006(2) 0.008(3) -0.002(3)
C10 0.080(4) 0.084(4) 0.042(3) 0.000(2) -0.005(2) -0.005(3)
C11 0.048(3) 0.058(3) 0.041(2) 0.0005(17) 0.003(2) 0.002(2)
C12 0.047(3) 0.061(3) 0.046(2) -0.0008(18) 0.001(2) 0.005(2)
C13 0.085(4) 0.124(5) 0.070(3) -0.004(3) 0.002(3) -0.029(3)
C14 0.059(3) 0.085(4) 0.053(3) -0.005(2) -0.008(2) -0.008(3)
C15 0.054(3) 0.067(3) 0.045(2) -0.003(2) 0.005(2) 0.007(2)
C16 0.077(4) 0.083(4) 0.053(3) 0.005(2) 0.001(2) 0.005(3)
C17 0.137(5) 0.071(4) 0.078(3) 0.019(3) -0.005(3) -0.012(4)
C18 0.091(6) 0.291(11) 0.099(4) 0.027(5) -0.003(4) -0.064(6)
C19 0.051(4) 0.156(6) 0.084(3) 0.016(3) 0.011(3) -0.028(4)
C20 0.061(4) 0.109(4) 0.052(3) -0.008(3) -0.002(2) 0.017(3)
C21 0.084(4) 0.162(6) 0.055(3) -0.008(3) 0.003(3) 0.037(4)
C22 0.159(6) 0.102(5) 0.105(4) 0.008(4) -0.004(4) 0.053(4)
C23 0.047(3) 0.068(3) 0.080(3) 0.019(3) -0.006(2) -0.009(3)
C24 0.097(4) 0.077(4) 0.084(3) 0.014(3) -0.014(3) 0.007(3)
C25 0.157(6) 0.111(5) 0.090(4) -0.006(3) -0.024(4) 0.012(4)
C26 0.142(6) 0.155(7) 0.083(4) 0.026(4) -0.031(4) 0.028(5)
C27 0.095(5) 0.133(6) 0.100(4) 0.027(4) -0.012(4) 0.028(4)
C28 0.071(4) 0.098(4) 0.087(3) 0.017(3) -0.008(3) 0.018(3)
C29 0.057(3) 0.043(3) 0.068(3) -0.008(2) 0.001(2) -0.004(2)
C30 0.099(4) 0.062(3) 0.077(3) 0.006(2) 0.007(3) 0.007(3)
C31 0.193(8) 0.072(4) 0.092(4) 0.007(3) -0.050(5) 0.036(5)
C32 0.137(8) 0.055(4) 0.214(8) -0.020(5) -0.108(8) 0.032(5)
C33 0.062(4) 0.056(4) 0.243(8) -0.021(5) -0.019(6) 0.010(3)
C34 0.073(4) 0.054(3) 0.125(4) -0.013(3) 0.015(4) 0.005(3)
C35 0.066(4) 0.079(4) 0.050(3) 0.001(2) -0.005(2) 0.002(3)
C36 0.066(4) 0.094(4) 0.049(3) -0.005(2) 0.005(2) -0.001(3)
C37 0.053(3) 0.086(3) 0.054(3) -0.004(2) 0.003(2) 0.001(3)
C38 0.045(3) 0.066(3) 0.045(2) -0.0044(19) 0.000(2) -0.003(2)
C39 0.045(3) 0.056(3) 0.051(3) -0.0051(18) -0.001(2) -0.002(2)
C40 0.046(3) 0.060(3) 0.055(3) 0.0006(19) 0.004(2) -0.002(2)
C41 0.045(3) 0.077(3) 0.054(3) -0.002(2) 0.006(2) -0.003(2)
C42 0.048(3) 0.134(5) 0.063(3) 0.002(3) 0.008(2) 0.001(3)
C43 0.063(4) 0.167(6) 0.061(3) -0.006(3) 0.014(3) 0.004(4)
C44 0.039(3) 0.122(4) 0.081(3) 0.001(3) 0.016(3) 0.008(3)
C45 0.038(3) 0.078(3) 0.052(3) -0.003(2) -0.001(2) -0.002(2)
C46 0.045(3) 0.083(3) 0.049(3) -0.002(2) -0.002(2) -0.005(2)
C47 0.072(4) 0.114(5) 0.098(4) 0.009(3) 0.001(3) 0.015(4)
C48 0.052(3) 0.087(4) 0.087(3) 0.008(3) 0.008(3) 0.009(3)
C49 0.061(4) 0.083(4) 0.051(2) -0.005(2) -0.005(2) -0.006(3)
C50 0.068(4) 0.089(4) 0.069(3) -0.009(3) -0.009(2) -0.012(3)
C51 0.109(5) 0.074(4) 0.127(4) 0.015(3) -0.011(3) -0.017(3)
C52 0.089(4) 0.123(5) 0.076(3) 0.019(3) -0.014(3) -0.003(3)
C53 0.086(4) 0.084(4) 0.067(3) 0.010(3) -0.021(3) -0.012(3)
C54 0.050(3) 0.088(4) 0.062(3) -0.005(3) 0.005(2) -0.004(3)
C55 0.066(4) 0.106(5) 0.077(3) -0.017(3) -0.008(2) -0.002(3)
C56 0.152(6) 0.072(4) 0.164(5) -0.023(4) -0.039(4) 0.028(4)
C57 0.111(5) 0.054(3) 0.096(4) -0.003(3) 0.008(4) 0.014(3)
C58 0.127(6) 0.070(4) 0.165(6) 0.002(4) 0.005(6) -0.003(4)
C59 0.103(6) 0.084(5) 0.293(12) -0.005(6) 0.036(7) -0.016(5)
C60 0.32(2) 0.079(6) 0.312(19) -0.097(11) -0.244(17) 0.068(11)
C61 0.43(3) 0.072(7) 0.273(18) -0.058(10) -0.154(16) 0.023(11)
C62 0.332(14) 0.061(5) 0.114(6) -0.015(4) -0.027(6) 0.003(6)
C63 0.054(3) 0.111(4) 0.068(3) -0.024(3) -0.010(2) 0.023(3)
C64 0.063(4) 0.177(6) 0.109(4) -0.041(4) -0.017(3) 0.008(4)
C65 0.079(5) 0.282(13) 0.136(7) -0.090(7) -0.059(5) 0.058(7)
C66 0.190(12) 0.255(14) 0.097(7) -0.052(6) -0.049(6) 0.150(11)
C67 0.191(9) 0.162(7) 0.095(5) 0.005(4) -0.043(5) 0.073(6)
C68 0.116(5) 0.120(5) 0.079(4) 0.009(3) -0.024(3) 0.026(4)

loop_
_atom_type_symbol
_atom_type_description
_atom_type_scat_dispersion_real
_atom_type_scat_dispersion_imag
_atom_type_scat_source
Zn Zn 0.2839 1.4301 'International Tables Vol C Tables 4.2.6.8 and 6.1.1.4'
S S 0.1246 0.1234 'International Tables Vol C Tables 4.2.6.8 and 6.1.1.4'
N N 0.0061 0.0033 'International Tables Vol C Tables 4.2.6.8 and 6.1.1.4'
C C 0.0033 0.0016 'International Tables Vol C Tables 4.2.6.8 and 6.1.1.4'
H H 0.0000 0.0000 'International Tables Vol C Tables 4.2.6.8 and 6.1.1.4'

loop_
_geom_angle_atom_site_label_1
_geom_angle_atom_site_label_2
_geom_angle_atom_site_label_3
_geom_angle
_geom_angle_site_symmetry_1
_geom_angle_site_symmetry_3
_geom_angle_publ_flag
N1 Zn1 N2 78.49(12) . . ?
N1 Zn1 S1 111.64(9) . . ?
N2 Zn1 S1 113.13(9) . . ?
N1 Zn1 S2 109.85(9) . . ?
N2 Zn1 S2 106.65(9) . . ?
S1 Zn1 S2 126.69(5) . . ?
N4 Zn2 N3 78.42(13) . . ?
N4 Zn2 S6 117.62(10) . . ?
N3 Zn2 S6 110.52(9) . . ?
N4 Zn2 S5 105.86(10) . . ?
N3 Zn2 S5 111.08(10) . . ?
S6 Zn2 S5 124.17(5) . . ?
C23 S1 Zn1 107.85(17) . . ?
C29 S2 Zn1 97.29(13) . . ?
C13 S3 C16 92.2(2) . . ?
C18 S4 C21 92.4(3) . . ?
C57 S5 Zn2 96.98(17) . . ?
C63 S6 Zn2 105.78(19) . . ?
C47 S7 C50 91.0(3) . . ?
C55 S8 C52 90.7(2) . . ?
C1 N1 C5 118.2(3) . . ?
C1 N1 Zn1 128.1(3) . . ?
C5 N1 Zn1 113.6(2) . . ?
C10 N2 C6 117.5(3) . . ?
C10 N2 Zn1 128.5(3) . . ?
C6 N2 Zn1 113.7(2) . . ?
C35 N3 C39 117.5(3) . . ?
C35 N3 Zn2 128.1(3) . . ?
C39 N3 Zn2 114.3(3) . . ?
C44 N4 C40 118.0(3) . . ?
C44 N4 Zn2 128.1(3) . . ?
C40 N4 Zn2 113.7(3) . . ?
N1 C1 C2 122.6(4) . . ?
C3 C2 C1 119.0(4) . . ?
C2 C3 C4 120.6(3) . . ?
C3 C4 C5 115.7(4) . . ?
C3 C4 C11 124.0(3) . . ?
C5 C4 C11 120.3(3) . . ?
N1 C5 C4 123.8(3) . . ?
N1 C5 C6 117.2(3) . . ?
C4 C5 C6 119.0(4) . . ?
N2 C6 C7 124.0(3) . . ?
N2 C6 C5 116.2(4) . . ?
C7 C6 C5 119.9(3) . . ?
C6 C7 C8 116.6(3) . . ?
C6 C7 C12 120.7(3) . . ?
C8 C7 C12 122.7(4) . . ?
C9 C8 C7 119.3(4) . . ?
C8 C9 C10 119.5(4) . . ?
N2 C10 C9 123.1(4) . . ?
C12 C11 C4 120.5(3) . . ?
C12 C11 C15 119.6(3) . . ?
C4 C11 C15 119.9(3) . . ?
C11 C12 C7 119.6(4) . . ?
C11 C12 C20 122.5(3) . . ?
C7 C12 C20 117.9(3) . . ?
C14 C13 S3 112.1(4) . . ?
C13 C14 C15 111.9(4) . . ?
C16 C15 C14 113.1(4) . . ?
C16 C15 C11 123.7(4) . . ?
C14 C15 C11 123.2(4) . . ?
C15 C16 C17 129.4(4) . . ?
C15 C16 S3 110.7(4) . . ?
C17 C16 S3 119.8(3) . . ?
C19 C18 S4 114.0(5) . . ?
C18 C19 C20 109.3(6) . . ?
C21 C20 C19 114.2(5) . . ?
C21 C20 C12 124.4(5) . . ?
C19 C20 C12 121.4(5) . . ?
C20 C21 C22 130.3(6) . . ?
C20 C21 S4 110.0(5) . . ?
C22 C21 S4 119.7(5) . . ?
C24 C23 C28 118.1(4) . . ?
C24 C23 S1 124.8(4) . . ?
C28 C23 S1 117.0(4) . . ?
C23 C24 C25 121.1(5) . . ?
C26 C25 C24 119.4(6) . . ?
C27 C26 C25 119.5(6) . . ?
C28 C27 C26 120.4(5) . . ?
C27 C28 C23 121.5(5) . . ?
C34 C29 C30 117.7(4) . . ?
C34 C29 S2 122.5(4) . . ?
C30 C29 S2 119.8(4) . . ?
C31 C30 C29 120.5(5) . . ?
C32 C31 C30 122.6(7) . . ?
C31 C32 C33 119.5(7) . . ?
C32 C33 C34 119.1(7) . . ?
C29 C34 C33 120.6(5) . . ?
N3 C35 C36 122.4(4) . . ?
C35 C36 C37 120.6(4) . . ?
C36 C37 C38 118.4(4) . . ?
C39 C38 C37 116.8(3) . . ?
C39 C38 C45 120.9(3) . . ?
C37 C38 C45 122.4(4) . . ?
N3 C39 C38 124.3(3) . . ?
N3 C39 C40 116.2(4) . . ?
C38 C39 C40 119.5(3) . . ?
N4 C40 C41 124.4(4) . . ?
N4 C40 C39 117.1(3) . . ?
C41 C40 C39 118.5(4) . . ?
C42 C41 C40 115.1(4) . . ?
C42 C41 C46 123.6(4) . . ?
C40 C41 C46 121.3(3) . . ?
C43 C42 C41 120.7(4) . . ?
C42 C43 C44 119.9(4) . . ?
N4 C44 C43 121.9(4) . . ?
C46 C45 C38 119.8(4) . . ?
C46 C45 C49 121.2(3) . . ?
C38 C45 C49 119.0(3) . . ?
C45 C46 C41 120.0(3) . . ?
C45 C46 C54 121.6(4) . . ?
C41 C46 C54 118.4(3) . . ?
C48 C47 S7 112.7(4) . . ?
C47 C48 C49 111.6(5) . . ?
C50 C49 C48 112.2(5) . . ?
C50 C49 C45 124.0(5) . . ?
C48 C49 C45 123.7(4) . . ?
C49 C50 C51 129.2(5) . . ?
C49 C50 S7 112.5(4) . . ?
C51 C50 S7 118.3(4) . . ?
C53 C52 S8 111.5(4) . . ?
C52 C53 C54 112.4(4) . . ?
C55 C54 C53 113.1(4) . . ?
C55 C54 C46 123.4(5) . . ?
C53 C54 C46 123.4(4) . . ?
C54 C55 C56 129.0(4) . . ?
C54 C55 S8 112.3(4) . . ?
C56 C55 S8 118.6(4) . . ?
C62 C57 C58 117.6(7) . . ?
C62 C57 S5 124.1(7) . . ?
C58 C57 S5 118.2(5) . . ?
C57 C58 C59 123.3(7) . . ?
C58 C59 C60 108.9(9) . . ?
C61 C60 C59 135.5(17) . . ?
C60 C61 C62 108.1(14) . . ?
C57 C62 C61 125.7(11) . . ?
C68 C63 C64 117.5(5) . . ?
C68 C63 S6 123.7(4) . . ?
C64 C63 S6 118.6(5) . . ?
C63 C64 C65 120.0(7) . . ?
C66 C65 C64 121.5(10) . . ?
C65 C66 C67 119.1(10) . . ?
C66 C67 C68 121.2(9) . . ?
C63 C68 C67 120.6(6) . . ?

loop_
_geom_bond_atom_site_label_1
_geom_bond_atom_site_label_2
_geom_bond_distance
_geom_bond_site_symmetry_2
_geom_bond_publ_flag
Zn1 N1 2.096(3) . ?
Zn1 N2 2.105(3) . ?
Zn1 S1 2.2482(13) . ?
Zn1 S2 2.2659(13) . ?
Zn2 N4 2.105(3) . ?
Zn2 N3 2.105(3) . ?
Zn2 S6 2.2380(13) . ?
Zn2 S5 2.2620(16) . ?
S1 C23 1.751(4) . ?
S2 C29 1.761(4) . ?
S3 C13 1.703(5) . ?
S3 C16 1.734(4) . ?
S4 C18 1.663(8) . ?
S4 C21 1.741(6) . ?
S5 C57 1.757(6) . ?
S6 C63 1.770(5) . ?
S7 C47 1.710(5) . ?
S7 C50 1.711(5) . ?
S8 C55 1.718(5) . ?
S8 C52 1.735(5) . ?
N1 C1 1.325(4) . ?
N1 C5 1.349(4) . ?
N2 C10 1.330(5) . ?
N2 C6 1.352(4) . ?
N3 C35 1.333(5) . ?
N3 C39 1.348(4) . ?
N4 C44 1.334(5) . ?
N4 C40 1.353(5) . ?
C1 C2 1.393(5) . ?
C2 C3 1.366(5) . ?
C3 C4 1.404(5) . ?
C4 C5 1.407(5) . ?
C4 C11 1.440(5) . ?
C5 C6 1.444(5) . ?
C6 C7 1.384(5) . ?
C7 C8 1.413(5) . ?
C7 C12 1.450(5) . ?
C8 C9 1.371(5) . ?
C9 C10 1.372(6) . ?
C11 C12 1.371(5) . ?
C11 C15 1.498(5) . ?
C12 C20 1.485(6) . ?
C13 C14 1.350(5) . ?
C14 C15 1.446(5) . ?
C15 C16 1.343(5) . ?
C16 C17 1.490(6) . ?
C18 C19 1.355(7) . ?
C19 C20 1.466(6) . ?
C20 C21 1.322(6) . ?
C21 C22 1.459(7) . ?
C23 C24 1.364(6) . ?
C23 C28 1.380(5) . ?
C24 C25 1.394(6) . ?
C25 C26 1.373(7) . ?
C26 C27 1.370(7) . ?
C27 C28 1.358(6) . ?
C29 C34 1.379(6) . ?
C29 C30 1.395(5) . ?
C30 C31 1.354(7) . ?
C31 C32 1.331(9) . ?
C32 C33 1.386(9) . ?
C33 C34 1.403(7) . ?
C35 C36 1.375(5) . ?
C36 C37 1.375(5) . ?
C37 C38 1.414(5) . ?
C38 C39 1.388(5) . ?
C38 C45 1.461(5) . ?
C39 C40 1.450(5) . ?
C40 C41 1.410(5) . ?
C41 C42 1.410(5) . ?
C41 C46 1.440(5) . ?
C42 C43 1.361(6) . ?
C43 C44 1.393(6) . ?
C45 C46 1.359(5) . ?
C45 C49 1.491(6) . ?
C46 C54 1.508(5) . ?
C47 C48 1.341(6) . ?
C48 C49 1.443(6) . ?
C49 C50 1.336(6) . ?
C50 C51 1.495(6) . ?
C52 C53 1.326(5) . ?
C53 C54 1.437(6) . ?
C54 C55 1.311(6) . ?
C55 C56 1.499(6) . ?
C57 C62 1.338(7) . ?
C57 C58 1.381(7) . ?
C58 C59 1.398(8) . ?
C59 C60 1.440(14) . ?
C60 C61 1.25(3) . ?
C61 C62 1.458(18) . ?
C63 C68 1.367(7) . ?
C63 C64 1.381(6) . ?
C64 C65 1.394(9) . ?
C65 C66 1.334(12) . ?
C66 C67 1.340(12) . ?
C67 C68 1.392(7) . ?
